data_7133326
loop_
_publ_author_name
'Katzer, Nicholas J.'
'Kaur, Mandeep'
'Sen, Asmita'
'Nimaiyar, Rupal'
'Autschbach, Jochen'
'Arnold, Polly L.'
'Hintermair, Ulrich'

_publ_section_title
;
 Tetraphenylpentalenide organolanthanide complexes.
;
_journal_issue 72
_journal_name_full 'Chemical communications (Cambridge, England)'
_journal_page_first 9749
_journal_page_last 9752
_journal_paper_doi 10.1039/d4cc02570a
_journal_volume 60
_journal_year 2024
_chemical_formula_moiety 'C64 H44 Y, C12 H30 Li O6'
_chemical_formula_sum 'C76 H74 Li O6 Y'
_chemical_formula_weight 1179.20
_space_group_crystal_system monoclinic
_space_group_IT_number 14
_space_group_name_Hall '-P 2ybc'
_space_group_name_H-M_alt 'P 1 21/c 1'
_atom_sites_solution_hydrogens geom
_atom_sites_solution_primary dual
_audit_creation_method SHELXL-2019/3
_audit_update_record
;
2024-05-23 deposited with the CCDC.	2024-07-09 downloaded from the CCDC.
;
_cell_angle_alpha 90
_cell_angle_beta 96.3298(8)
_cell_angle_gamma 90
_cell_formula_units_Z 4
_cell_length_a 10.33655(9)
_cell_length_b 25.4845(2)
_cell_length_c 23.3833(2)
_cell_measurement_reflns_used 30283
_cell_measurement_temperature 150(2)
_cell_measurement_theta_max 72.8870
_cell_measurement_theta_min 4.1640
_cell_volume 6122.12(9)
_computing_cell_refinement 'CrysAlisPro 1.171.42.94a (Rigaku OD, 2023)'
_computing_data_collection 'CrysAlisPro 1.171.42.94a (Rigaku OD, 2023)'
_computing_data_reduction 'CrysAlisPro 1.171.42.94a (Rigaku OD, 2023)'
_computing_publication_material
;
 'WinGX publication routines, Farrugia, 
 L. J., J. Appl. Crystallogr., 1999, 32, 837-838
;
_computing_structure_refinement 'SHELXL-2019/2 (Sheldrick, 2019)'
_computing_structure_solution
;
 SHELXT 2018/2 (Sheldrick, 2018)
 Sheldrick GM (2008) Acta Crystallogr A64:112--122 and 
 C. B. H\"ubschle, G. M. Sheldrick and B. Dittrich
 ShelXle: a Qt graphical user interface for SHELXL
 J. Appl. Cryst., 44, (2011) 1281-1284.

;
_diffrn_ambient_environment N~2~
_diffrn_ambient_temperature 150.00(10)
_diffrn_detector 'CCD plate'
_diffrn_detector_area_resol_mean 8.1150
_diffrn_detector_type EosS2
_diffrn_measured_fraction_theta_full 1.000
_diffrn_measured_fraction_theta_max 0.994
_diffrn_measurement_device 'four-circle diffractometer'
_diffrn_measurement_device_type 'SuperNova, Dual, Cu at home/near, EosS2'
_diffrn_measurement_method '\w scans'
_diffrn_radiation_monochromator mirror
_diffrn_radiation_probe x-ray
_diffrn_radiation_type 'Cu K\a'
_diffrn_radiation_wavelength 1.54184
_diffrn_reflns_av_R_equivalents 0.0576
_diffrn_reflns_av_unetI/netI 0.0391
_diffrn_reflns_Laue_measured_fraction_full 1.000
_diffrn_reflns_Laue_measured_fraction_max 0.994
_diffrn_reflns_limit_h_max 12
_diffrn_reflns_limit_h_min -12
_diffrn_reflns_limit_k_max 31
_diffrn_reflns_limit_k_min -28
_diffrn_reflns_limit_l_max 28
_diffrn_reflns_limit_l_min -28
_diffrn_reflns_number 61832
_diffrn_reflns_point_group_measured_fraction_full 1.000
_diffrn_reflns_point_group_measured_fraction_max 0.994
_diffrn_reflns_theta_full 67.684
_diffrn_reflns_theta_max 72.997
_diffrn_reflns_theta_min 3.469
_diffrn_source 'micro-focus sealed X-ray tube'
_diffrn_source_type 'SuperNova (Cu) X-ray Source'
_exptl_absorpt_coefficient_mu 1.765
_exptl_absorpt_correction_T_max 1.00000
_exptl_absorpt_correction_T_min 0.61729
_exptl_absorpt_correction_type multi-scan
_exptl_absorpt_process_details
;
CrysAlisPro 1.171.42.94a (Rigaku Oxford Diffraction, 2023)
Empirical absorption correction using spherical harmonics,
implemented in SCALE3 ABSPACK scaling algorithm.
;
_exptl_crystal_colour orange
_exptl_crystal_density_diffrn 1.279
_exptl_crystal_description plate
_exptl_crystal_F_000 2480
_exptl_crystal_size_max 0.443
_exptl_crystal_size_mid 0.159
_exptl_crystal_size_min 0.078
_refine_diff_density_max 1.322
_refine_diff_density_min -0.511
_refine_diff_density_rms 0.076
_refine_ls_extinction_method none
_refine_ls_goodness_of_fit_ref 1.058
_refine_ls_hydrogen_treatment constr
_refine_ls_matrix_type full
_refine_ls_number_parameters 937
_refine_ls_number_reflns 12165
_refine_ls_number_restraints 0
_refine_ls_restrained_S_all 1.058
_refine_ls_R_factor_all 0.0455
_refine_ls_R_factor_gt 0.0413
_refine_ls_shift/su_max 0.001
_refine_ls_shift/su_mean 0.000
_refine_ls_structure_factor_coef Fsqd
_refine_ls_weighting_details 'w=1/[\s^2^(Fo^2^)+(0.0678P)^2^+1.1757P] where P=(Fo^2^+2Fc^2^)/3'
_refine_ls_weighting_scheme calc
_refine_ls_wR_factor_gt 0.1057
_refine_ls_wR_factor_ref 0.1096
_reflns_Friedel_coverage 0.000
_reflns_number_gt 10931
_reflns_number_total 12165
_reflns_threshold_expression 'I > 2\s(I)'
_cod_data_source_file d4cc02570a2.cif
_cod_data_source_block s23uh45
_cod_depositor_comments 'Adding full bibliography for 7133320--7133330.cif.'
_cod_original_sg_symbol_H-M 'P 21/c'
_cod_database_code 7133326
_shelx_shelxl_version_number 2019/3
_shelx_space_group_comment
;
The symmetry employed for this shelxl refinement is uniquely defined
by the following loop, which should always be used as a source of
symmetry information in preference to the above space-group names.
They are only intended as comments.
;
_shelx_estimated_absorpt_t_min 0.509
_shelx_estimated_absorpt_t_max 0.875
_oxdiff_exptl_absorpt_empirical_full_min 0.572
_oxdiff_exptl_absorpt_empirical_full_max 1.768
_oxdiff_exptl_absorpt_empirical_details
;
Empirical correction (ABSPACK) includes:
- Absorption correction using spherical harmonics
- Frame scaling
;

loop_
_space_group_symop_operation_xyz
'x, y, z'
'-x, y+1/2, -z+1/2'
'-x, -y, -z'
'x, -y-1/2, z-1/2'

loop_
_atom_site_label
_atom_site_type_symbol
_atom_site_fract_x
_atom_site_fract_y
_atom_site_fract_z
_atom_site_U_iso_or_equiv
_atom_site_adp_type
_atom_site_occupancy
_atom_site_site_symmetry_order
_atom_site_calc_flag
_atom_site_refinement_flags_posn
_atom_site_refinement_flags_adp
_atom_site_refinement_flags_occupancy
_atom_site_disorder_assembly
_atom_site_disorder_group
Y Y 0.24986(2) 0.33121(2) 0.28349(2) 0.01989(7) Uani 1 1 d . . . . .
C1 C 0.05892(17) 0.25588(7) 0.29622(8) 0.0248(4) Uani 1 1 d . . . . .
H1 H -0.028211 0.255484 0.278373 0.030 Uiso 1 1 calc R U . . .
C2 C 0.16418(18) 0.23224(7) 0.27221(8) 0.0244(4) Uani 1 1 d . . . . .
C3 C 0.14482(18) 0.19921(7) 0.21987(8) 0.0254(4) Uani 1 1 d . . . . .
C4 C 0.0436(2) 0.16258(9) 0.21446(11) 0.0375(5) Uani 1 1 d . . . . .
H4 H -0.011925 0.159754 0.244090 0.045 Uiso 1 1 calc R U . . .
C5 C 0.0227(2) 0.13014(10) 0.16639(11) 0.0426(5) Uani 1 1 d . . . . .
H5 H -0.046354 0.105362 0.163580 0.051 Uiso 1 1 calc R U . . .
C6 C 0.1023(2) 0.13391(9) 0.12274(10) 0.0399(5) Uani 1 1 d . . . . .
H6 H 0.089724 0.111137 0.090446 0.048 Uiso 1 1 calc R U . . .
C7 C 0.2006(2) 0.17111(8) 0.12644(10) 0.0357(5) Uani 1 1 d . . . . .
H7 H 0.253710 0.174698 0.096023 0.043 Uiso 1 1 calc R U . . .
C8 C 0.22140(19) 0.20319(8) 0.17464(9) 0.0294(4) Uani 1 1 d . . . . .
H8 H 0.289436 0.228418 0.176778 0.035 Uiso 1 1 calc R U . . .
C9 C 0.27747(17) 0.24040(7) 0.31392(8) 0.0228(3) Uani 1 1 d . . . . .
C10 C 0.41510(17) 0.25066(7) 0.31106(8) 0.0237(4) Uani 1 1 d . . . . .
C11 C 0.50225(18) 0.22751(8) 0.27217(9) 0.0278(4) Uani 1 1 d . . . . .
C12 C 0.4775(2) 0.17826(9) 0.24748(11) 0.0378(5) Uani 1 1 d . . . . .
H12 H 0.404237 0.158744 0.256622 0.045 Uiso 1 1 calc R U . . .
C13 C 0.5588(3) 0.15720(12) 0.20951(12) 0.0508(7) Uani 1 1 d . . . . .
H13 H 0.539152 0.123913 0.192419 0.061 Uiso 1 1 calc R U . . .
C14 C 0.6677(3) 0.18434(13) 0.19654(11) 0.0531(7) Uani 1 1 d . . . . .
H14 H 0.722560 0.169984 0.170500 0.064 Uiso 1 1 calc R U . . .
C15 C 0.6959(2) 0.23279(12) 0.22201(10) 0.0446(6) Uani 1 1 d . . . . .
H15 H 0.771744 0.251298 0.214165 0.053 Uiso 1 1 calc R U . . .
C16 C 0.61384(19) 0.25434(9) 0.25889(9) 0.0330(4) Uani 1 1 d . . . . .
H16 H 0.633472 0.287841 0.275440 0.040 Uiso 1 1 calc R U . . .
C17 C 0.45309(17) 0.28626(7) 0.35539(8) 0.0233(3) Uani 1 1 d . . . . .
H17 H 0.539157 0.299416 0.363454 0.028 Uiso 1 1 calc R U . . .
C18 C 0.34855(17) 0.30052(7) 0.38700(8) 0.0219(3) Uani 1 1 d . . . . .
C19 C 0.36757(18) 0.33413(7) 0.43838(8) 0.0219(3) Uani 1 1 d . . . . .
C20 C 0.48274(19) 0.32964(7) 0.47572(9) 0.0254(4) Uani 1 1 d . . . . .
H20 H 0.545619 0.304160 0.467987 0.030 Uiso 1 1 calc R U . . .
C21 C 0.5070(2) 0.36168(8) 0.52385(9) 0.0308(4) Uani 1 1 d . . . . .
H21 H 0.585245 0.357556 0.548834 0.037 Uiso 1 1 calc R U . . .
C22 C 0.4173(2) 0.39965(8) 0.53555(9) 0.0326(4) Uani 1 1 d . . . . .
H22 H 0.433968 0.421703 0.568291 0.039 Uiso 1 1 calc R U . . .
C23 C 0.3032(2) 0.40502(8) 0.49889(9) 0.0308(4) Uani 1 1 d . . . . .
H23 H 0.241525 0.431034 0.506504 0.037 Uiso 1 1 calc R U . . .
C24 C 0.27823(18) 0.37271(7) 0.45116(8) 0.0258(4) Uani 1 1 d . . . . .
H24 H 0.199195 0.376792 0.426691 0.031 Uiso 1 1 calc R U . . .
C25 C 0.23661(17) 0.27061(7) 0.36172(8) 0.0218(3) Uani 1 1 d . . . . .
C26 C 0.09738(17) 0.28006(7) 0.34949(8) 0.0225(3) Uani 1 1 d . . . . .
C27 C 0.00551(17) 0.30471(7) 0.38489(8) 0.0242(4) Uani 1 1 d . . . . .
C28 C 0.02548(19) 0.30403(8) 0.44503(9) 0.0290(4) Uani 1 1 d . . . . .
H28 H 0.101861 0.288293 0.463929 0.035 Uiso 1 1 calc R U . . .
C29 C -0.0659(2) 0.32626(9) 0.47746(10) 0.0368(5) Uani 1 1 d . . . . .
H29 H -0.050780 0.325803 0.518278 0.044 Uiso 1 1 calc R U . . .
C30 C -0.1784(2) 0.34901(9) 0.45070(11) 0.0385(5) Uani 1 1 d . . . . .
H30 H -0.240121 0.364223 0.472999 0.046 Uiso 1 1 calc R U . . .
C31 C -0.20016(19) 0.34940(8) 0.39127(10) 0.0337(4) Uani 1 1 d . . . . .
H31 H -0.277537 0.364666 0.372727 0.040 Uiso 1 1 calc R U . . .
C32 C -0.10954(19) 0.32762(7) 0.35853(10) 0.0277(4) Uani 1 1 d . . . . .
H32 H -0.125604 0.328213 0.317740 0.033 Uiso 1 1 calc R U . . .
C33 C 0.05008(17) 0.40939(7) 0.26225(8) 0.0230(3) Uani 1 1 d . . . . .
H33 H -0.032627 0.410619 0.276348 0.028 Uiso 1 1 calc R U . . .
C34 C 0.07306(17) 0.38412(7) 0.21092(8) 0.0218(3) Uani 1 1 d . . . . .
C35 C -0.02877(17) 0.35650(7) 0.17345(8) 0.0233(3) Uani 1 1 d . . . . .
C36 C -0.15670(19) 0.37545(8) 0.16706(9) 0.0302(4) Uani 1 1 d . . . . .
H36 H -0.177085 0.406282 0.187082 0.036 Uiso 1 1 calc R U . . .
C37 C -0.2545(2) 0.34995(10) 0.13193(10) 0.0375(5) Uani 1 1 d . . . . .
H37 H -0.340502 0.363680 0.127859 0.045 Uiso 1 1 calc R U . . .
C38 C -0.2271(2) 0.30468(10) 0.10289(10) 0.0401(5) Uani 1 1 d . . . . .
H38 H -0.293820 0.287352 0.078796 0.048 Uiso 1 1 calc R U . . .
C39 C -0.1015(2) 0.28481(9) 0.10922(10) 0.0359(5) Uani 1 1 d . . . . .
H39 H -0.082192 0.253642 0.089557 0.043 Uiso 1 1 calc R U . . .
C40 C -0.00393(19) 0.31027(8) 0.14419(9) 0.0287(4) Uani 1 1 d . . . . .
H40 H 0.081540 0.296036 0.148362 0.034 Uiso 1 1 calc R U . . .
C41 C 0.21047(17) 0.39274(7) 0.20443(7) 0.0204(3) Uani 1 1 d . . . . .
C42 C 0.31575(17) 0.36497(7) 0.18138(8) 0.0223(3) Uani 1 1 d . . . . .
C43 C 0.31485(18) 0.33722(7) 0.12642(8) 0.0234(4) Uani 1 1 d . . . . .
C44 C 0.41127(18) 0.29985(8) 0.11784(9) 0.0276(4) Uani 1 1 d . . . . .
H44 H 0.477232 0.292051 0.148233 0.033 Uiso 1 1 calc R U . . .
C45 C 0.4108(2) 0.27432(9) 0.06540(10) 0.0351(5) Uani 1 1 d . . . . .
H45 H 0.475880 0.248915 0.060484 0.042 Uiso 1 1 calc R U . . .
C46 C 0.3171(2) 0.28527(10) 0.02033(10) 0.0425(5) Uani 1 1 d . . . . .
H46 H 0.317393 0.267515 -0.015383 0.051 Uiso 1 1 calc R U . . .
C47 C 0.2221(3) 0.32265(10) 0.02774(11) 0.0429(5) Uani 1 1 d . . . . .
H47 H 0.157134 0.330469 -0.003038 0.051 Uiso 1 1 calc R U . . .
C48 C 0.2222(2) 0.34847(9) 0.07992(9) 0.0322(4) Uani 1 1 d . . . . .
H48 H 0.157858 0.374376 0.084151 0.039 Uiso 1 1 calc R U . . .
C49 C 0.43078(17) 0.37888(7) 0.21695(8) 0.0231(3) Uani 1 1 d . . . . .
H49 H 0.515129 0.366587 0.211162 0.028 Uiso 1 1 calc R U . . .
C50 C 0.40570(17) 0.41288(7) 0.26166(8) 0.0224(3) Uani 1 1 d . . . . .
C51 C 0.50784(17) 0.43640(7) 0.30323(8) 0.0235(4) Uani 1 1 d . . . . .
C52 C 0.6209(2) 0.45697(9) 0.28365(10) 0.0343(4) Uani 1 1 d . . . . .
H52 H 0.632256 0.454792 0.243955 0.041 Uiso 1 1 calc R U . . .
C53 C 0.7166(2) 0.48054(10) 0.32173(12) 0.0439(6) Uani 1 1 d . . . . .
H53 H 0.792757 0.494209 0.307857 0.053 Uiso 1 1 calc R U . . .
C54 C 0.7016(2) 0.48415(9) 0.37945(11) 0.0410(5) Uani 1 1 d . . . . .
H54 H 0.766164 0.500983 0.405156 0.049 Uiso 1 1 calc R U . . .
C55 C 0.5917(2) 0.46309(8) 0.39980(9) 0.0324(4) Uani 1 1 d . . . . .
H55 H 0.581759 0.464910 0.439659 0.039 Uiso 1 1 calc R U . . .
C56 C 0.49642(18) 0.43936(7) 0.36206(9) 0.0257(4) Uani 1 1 d . . . . .
H56 H 0.421885 0.424844 0.376534 0.031 Uiso 1 1 calc R U . . .
C57 C 0.26619(17) 0.42284(7) 0.25431(8) 0.0210(3) Uani 1 1 d . . . . .
C58 C 0.16388(17) 0.43285(7) 0.29072(8) 0.0224(3) Uani 1 1 d . . . . .
C59 C 0.16255(17) 0.46760(7) 0.34086(8) 0.0234(4) Uani 1 1 d . . . . .
C60 C 0.25177(18) 0.50831(7) 0.35189(9) 0.0274(4) Uani 1 1 d . . . . .
H60 H 0.316533 0.513774 0.326664 0.033 Uiso 1 1 calc R U . . .
C61 C 0.2477(2) 0.54105(8) 0.39913(10) 0.0351(5) Uani 1 1 d . . . . .
H61 H 0.310560 0.568132 0.406184 0.042 Uiso 1 1 calc R U . . .
C62 C 0.1530(2) 0.53468(9) 0.43605(10) 0.0383(5) Uani 1 1 d . . . . .
H62 H 0.150605 0.557102 0.468369 0.046 Uiso 1 1 calc R U . . .
C63 C 0.0621(2) 0.49516(9) 0.42512(9) 0.0349(5) Uani 1 1 d . . . . .
H63 H -0.004177 0.490799 0.449831 0.042 Uiso 1 1 calc R U . . .
C64 C 0.06638(18) 0.46186(8) 0.37861(9) 0.0283(4) Uani 1 1 d . . . . .
H64 H 0.003481 0.434725 0.372061 0.034 Uiso 1 1 calc R U . . .
Li1 Li 0.7230(13) 0.0831(4) 0.4186(5) 0.041(2) Uani 0.503(7) 1 d . . P A 1
O1 O 0.828(2) 0.0487(7) 0.4840(9) 0.071(6) Uani 0.503(7) 1 d . . P A 1
O2 O 0.6127(8) 0.0127(3) 0.4308(4) 0.0561(16) Uani 0.503(7) 1 d . . P A 1
O3 O 0.5577(10) 0.1290(3) 0.4201(3) 0.062(2) Uani 0.503(7) 1 d . . P A 1
O4 O 0.8002(8) 0.15571(14) 0.41915(19) 0.0522(13) Uani 0.503(7) 1 d . . P A 1
O5 O 0.8016(7) 0.0595(2) 0.3500(3) 0.0482(13) Uani 0.503(7) 1 d . . P A 1
O6 O 1.0854(6) 0.0616(2) 0.3698(4) 0.086(2) Uani 0.503(7) 1 d . . P A 1
C71 C 0.5541(12) -0.0186(4) 0.3850(6) 0.074(3) Uani 0.503(7) 1 d . . P A 1
H71A H 0.500626 0.003562 0.357449 0.111 Uiso 0.503(7) 1 calc R U P A 1
H71B H 0.499046 -0.045380 0.400249 0.111 Uiso 0.503(7) 1 calc R U P A 1
H71C H 0.621935 -0.035783 0.365501 0.111 Uiso 0.503(7) 1 calc R U P A 1
C72 C 0.6757(10) -0.0153(3) 0.4778(5) 0.066(2) Uani 0.503(7) 1 d . . P A 1
H72A H 0.734815 -0.041830 0.463932 0.080 Uiso 0.503(7) 1 calc R U P A 1
H72B H 0.610517 -0.033618 0.498484 0.080 Uiso 0.503(7) 1 calc R U P A 1
C73 C 0.7510(13) 0.0221(5) 0.5169(6) 0.064(3) Uani 0.503(7) 1 d . . P A 1
H73A H 0.691862 0.046481 0.534370 0.077 Uiso 0.503(7) 1 calc R U P A 1
H73B H 0.804093 0.003099 0.548135 0.077 Uiso 0.503(7) 1 calc R U P A 1
C74 C 0.918(2) 0.0771(9) 0.5233(10) 0.089(7) Uani 0.503(7) 1 d . . P A 1
H74A H 0.999980 0.082055 0.506274 0.134 Uiso 0.503(7) 1 calc R U P A 1
H74B H 0.935432 0.057327 0.559283 0.134 Uiso 0.503(7) 1 calc R U P A 1
H74C H 0.881384 0.111411 0.531241 0.134 Uiso 0.503(7) 1 calc R U P A 1
C75 C 0.4378(11) 0.1144(4) 0.4397(6) 0.107(4) Uani 0.503(7) 1 d . . P A 1
H75A H 0.415251 0.078597 0.426924 0.161 Uiso 0.503(7) 1 calc R U P A 1
H75B H 0.445957 0.115877 0.481816 0.161 Uiso 0.503(7) 1 calc R U P A 1
H75C H 0.369406 0.138607 0.423872 0.161 Uiso 0.503(7) 1 calc R U P A 1
C76 C 0.5912(11) 0.1802(2) 0.4381(3) 0.060(2) Uani 0.503(7) 1 d . . P A 1
H76A H 0.611321 0.181328 0.480516 0.072 Uiso 0.503(7) 1 calc R U P A 1
H76B H 0.517898 0.204449 0.426966 0.072 Uiso 0.503(7) 1 calc R U P A 1
C77 C 0.7051(16) 0.1958(5) 0.4105(5) 0.056(3) Uani 0.503(7) 1 d . . P A 1
H77A H 0.680327 0.201191 0.368814 0.068 Uiso 0.503(7) 1 calc R U P A 1
H77B H 0.740643 0.229141 0.427268 0.068 Uiso 0.503(7) 1 calc R U P A 1
C78 C 0.9160(12) 0.1682(3) 0.3932(5) 0.071(3) Uani 0.503(7) 1 d . . P A 1
H78A H 0.972288 0.137218 0.394087 0.106 Uiso 0.503(7) 1 calc R U P A 1
H78B H 0.962378 0.196849 0.414614 0.106 Uiso 0.503(7) 1 calc R U P A 1
H78C H 0.892256 0.179084 0.353232 0.106 Uiso 0.503(7) 1 calc R U P A 1
C79 C 0.7384(18) 0.0755(9) 0.2944(11) 0.086(6) Uani 0.503(7) 1 d . . P A 1
H79A H 0.669314 0.100769 0.299833 0.130 Uiso 0.503(7) 1 calc R U P A 1
H79B H 0.700571 0.044699 0.273768 0.130 Uiso 0.503(7) 1 calc R U P A 1
H79C H 0.802406 0.091829 0.272119 0.130 Uiso 0.503(7) 1 calc R U P A 1
C80 C 0.8903(10) 0.0171(4) 0.3464(5) 0.060(2) Uani 0.503(7) 1 d . . P A 1
H80A H 0.848730 -0.009354 0.319352 0.072 Uiso 0.503(7) 1 calc R U P A 1
H80B H 0.906155 0.000366 0.384716 0.072 Uiso 0.503(7) 1 calc R U P A 1
C81 C 1.0161(10) 0.0316(4) 0.3276(5) 0.072(2) Uani 0.503(7) 1 d . . P A 1
H81A H 1.065916 -0.000437 0.320353 0.086 Uiso 0.503(7) 1 calc R U P A 1
H81B H 1.002150 0.051853 0.291265 0.086 Uiso 0.503(7) 1 calc R U P A 1
C82 C 1.2004(11) 0.0818(6) 0.3529(9) 0.148(7) Uani 0.503(7) 1 d . . P A 1
H82A H 1.245113 0.102566 0.384342 0.222 Uiso 0.503(7) 1 calc R U P A 1
H82B H 1.256765 0.052853 0.343410 0.222 Uiso 0.503(7) 1 calc R U P A 1
H82C H 1.180332 0.104163 0.318969 0.222 Uiso 0.503(7) 1 calc R U P A 1
Li1A Li 0.7814(13) 0.0840(4) 0.4094(5) 0.038(2) Uani 0.497(7) 1 d . . P A 2
O1A O 0.854(2) 0.0499(5) 0.4831(6) 0.042(2) Uani 0.497(7) 1 d . . P A 2
O2A O 0.6427(7) 0.0202(3) 0.4124(3) 0.0518(15) Uani 0.497(7) 1 d . . P A 2
O3A O 0.6356(6) 0.13689(17) 0.4126(2) 0.0525(13) Uani 0.497(7) 1 d . . P A 2
O4A O 0.8880(8) 0.15246(18) 0.4163(2) 0.0481(15) Uani 0.497(7) 1 d . . P A 2
O5A O 0.8581(7) 0.0594(2) 0.3406(3) 0.0446(12) Uani 0.497(7) 1 d . . P A 2
O6A O 1.1422(7) 0.0617(2) 0.3340(3) 0.0764(19) Uani 0.497(7) 1 d . . P A 2
C71A C 0.5720(11) -0.0036(5) 0.3629(5) 0.071(3) Uani 0.497(7) 1 d . . P A 2
H71D H 0.526432 0.023571 0.338822 0.106 Uiso 0.497(7) 1 calc R U P A 2
H71E H 0.508521 -0.028532 0.375332 0.106 Uiso 0.497(7) 1 calc R U P A 2
H71F H 0.632759 -0.022220 0.340679 0.106 Uiso 0.497(7) 1 calc R U P A 2
C72A C 0.7037(11) -0.0185(3) 0.4480(6) 0.079(3) Uani 0.497(7) 1 d . . P A 2
H72C H 0.767787 -0.037721 0.427496 0.095 Uiso 0.497(7) 1 calc R U P A 2
H72D H 0.638484 -0.043832 0.459204 0.095 Uiso 0.497(7) 1 calc R U P A 2
C73A C 0.7706(17) 0.0076(5) 0.5002(6) 0.078(4) Uani 0.497(7) 1 d . . P A 2
H73C H 0.705077 0.021950 0.523763 0.094 Uiso 0.497(7) 1 calc R U P A 2
H73D H 0.824000 -0.018459 0.523697 0.094 Uiso 0.497(7) 1 calc R U P A 2
C74A C 0.9324(16) 0.0786(5) 0.5232(6) 0.041(3) Uani 0.497(7) 1 d . . P A 2
H74D H 0.981696 0.104468 0.503369 0.062 Uiso 0.497(7) 1 calc R U P A 2
H74E H 0.993022 0.054958 0.545725 0.062 Uiso 0.497(7) 1 calc R U P A 2
H74F H 0.878438 0.096736 0.548881 0.062 Uiso 0.497(7) 1 calc R U P A 2
C75A C 0.5084(15) 0.1287(8) 0.4253(9) 0.097(6) Uani 0.497(7) 1 d . . P A 2
H75D H 0.481367 0.092822 0.414571 0.146 Uiso 0.497(7) 1 calc R U P A 2
H75E H 0.504378 0.133680 0.466671 0.146 Uiso 0.497(7) 1 calc R U P A 2
H75F H 0.449977 0.153734 0.403728 0.146 Uiso 0.497(7) 1 calc R U P A 2
C76A C 0.6794(15) 0.1870(4) 0.4270(6) 0.061(3) Uani 0.497(7) 1 d . . P A 2
H76C H 0.698622 0.190490 0.469206 0.073 Uiso 0.497(7) 1 calc R U P A 2
H76D H 0.612471 0.213303 0.413276 0.073 Uiso 0.497(7) 1 calc R U P A 2
C77A C 0.8006(11) 0.1954(2) 0.3983(4) 0.077(3) Uani 0.497(7) 1 d . . P A 2
H77C H 0.779940 0.195470 0.355945 0.092 Uiso 0.497(7) 1 calc R U P A 2
H77D H 0.841188 0.229478 0.410225 0.092 Uiso 0.497(7) 1 calc R U P A 2
C78A C 1.0058(9) 0.1572(3) 0.3904(3) 0.0567(19) Uani 0.497(7) 1 d . . P A 2
H78D H 1.065400 0.128921 0.404184 0.085 Uiso 0.497(7) 1 calc R U P A 2
H78E H 1.046242 0.191193 0.400605 0.085 Uiso 0.497(7) 1 calc R U P A 2
H78F H 0.986702 0.154793 0.348451 0.085 Uiso 0.497(7) 1 calc R U P A 2
C79A C 0.7825(15) 0.0741(7) 0.2892(9) 0.062(3) Uani 0.497(7) 1 d . . P A 2
H79D H 0.719249 0.100876 0.297602 0.093 Uiso 0.497(7) 1 calc R U P A 2
H79E H 0.736277 0.043302 0.272151 0.093 Uiso 0.497(7) 1 calc R U P A 2
H79F H 0.839390 0.088294 0.262109 0.093 Uiso 0.497(7) 1 calc R U P A 2
C80A C 0.9436(10) 0.0158(3) 0.3351(4) 0.050(2) Uani 0.497(7) 1 d . . P A 2
H80C H 0.892733 -0.013338 0.315775 0.060 Uiso 0.497(7) 1 calc R U P A 2
H80D H 0.977663 0.003648 0.374084 0.060 Uiso 0.497(7) 1 calc R U P A 2
C81A C 1.0551(8) 0.0276(2) 0.3024(4) 0.0540(17) Uani 0.497(7) 1 d . . P A 2
H81C H 1.100424 -0.005430 0.294498 0.065 Uiso 0.497(7) 1 calc R U P A 2
H81D H 1.023066 0.043904 0.265120 0.065 Uiso 0.497(7) 1 calc R U P A 2
C82A C 1.2455(8) 0.0770(3) 0.3026(5) 0.086(3) Uani 0.497(7) 1 d . . P A 2
H82D H 1.303972 0.100752 0.326130 0.129 Uiso 0.497(7) 1 calc R U P A 2
H82E H 1.293911 0.045817 0.292778 0.129 Uiso 0.497(7) 1 calc R U P A 2
H82F H 1.210111 0.094978 0.267299 0.129 Uiso 0.497(7) 1 calc R U P A 2

loop_
_atom_site_aniso_label
_atom_site_aniso_U_11
_atom_site_aniso_U_22
_atom_site_aniso_U_33
_atom_site_aniso_U_23
_atom_site_aniso_U_13
_atom_site_aniso_U_12
Y 0.01846(9) 0.02403(10) 0.01776(10) -0.00286(5) 0.00463(6) 0.00006(5)
C1 0.0183(8) 0.0304(9) 0.0265(9) -0.0053(7) 0.0057(7) -0.0035(7)
C2 0.0199(8) 0.0295(9) 0.0246(9) -0.0033(7) 0.0061(7) -0.0015(7)
C3 0.0213(8) 0.0289(9) 0.0264(9) -0.0054(7) 0.0040(7) 0.0008(7)
C4 0.0303(11) 0.0484(12) 0.0351(12) -0.0129(9) 0.0094(9) -0.0111(9)
C5 0.0379(12) 0.0489(13) 0.0414(13) -0.0181(10) 0.0058(10) -0.0152(10)
C6 0.0437(12) 0.0443(12) 0.0317(11) -0.0173(9) 0.0035(9) 0.0002(9)
C7 0.0384(12) 0.0421(12) 0.0283(11) -0.0073(8) 0.0115(9) 0.0036(8)
C8 0.0277(9) 0.0324(10) 0.0294(10) -0.0043(8) 0.0089(8) 0.0002(7)
C9 0.0212(8) 0.0259(8) 0.0220(9) -0.0039(7) 0.0063(7) -0.0004(6)
C10 0.0198(8) 0.0276(8) 0.0242(9) -0.0013(7) 0.0046(7) 0.0030(6)
C11 0.0187(8) 0.0401(10) 0.0248(9) -0.0028(8) 0.0027(7) 0.0089(7)
C12 0.0295(10) 0.0434(12) 0.0404(12) -0.0120(9) 0.0038(9) 0.0098(9)
C13 0.0448(14) 0.0600(15) 0.0470(15) -0.0212(12) 0.0032(12) 0.0216(12)
C14 0.0370(13) 0.088(2) 0.0353(13) -0.0107(13) 0.0092(10) 0.0282(13)
C15 0.0229(10) 0.0825(18) 0.0294(11) 0.0052(11) 0.0078(8) 0.0134(10)
C16 0.0207(9) 0.0521(12) 0.0261(10) 0.0001(9) 0.0024(8) 0.0049(8)
C17 0.0171(8) 0.0294(9) 0.0236(9) 0.0021(7) 0.0024(7) 0.0008(6)
C18 0.0212(8) 0.0255(8) 0.0192(8) 0.0011(6) 0.0040(7) -0.0007(6)
C19 0.0234(9) 0.0237(8) 0.0195(9) 0.0020(6) 0.0060(7) -0.0037(6)
C20 0.0251(9) 0.0269(9) 0.0244(9) -0.0001(7) 0.0037(8) -0.0019(6)
C21 0.0297(10) 0.0352(10) 0.0267(10) -0.0037(8) 0.0003(8) -0.0056(8)
C22 0.0395(11) 0.0346(10) 0.0247(9) -0.0079(8) 0.0082(8) -0.0071(8)
C23 0.0328(10) 0.0324(10) 0.0289(10) -0.0034(8) 0.0110(8) 0.0002(8)
C24 0.0245(9) 0.0301(9) 0.0237(9) -0.0008(7) 0.0062(7) -0.0015(7)
C25 0.0213(8) 0.0257(8) 0.0190(8) -0.0018(6) 0.0056(7) -0.0003(6)
C26 0.0187(8) 0.0262(8) 0.0233(9) -0.0025(7) 0.0058(7) -0.0015(6)
C27 0.0201(8) 0.0269(9) 0.0271(9) -0.0061(7) 0.0091(7) -0.0044(6)
C28 0.0265(9) 0.0343(10) 0.0274(10) -0.0042(8) 0.0091(8) -0.0038(7)
C29 0.0386(12) 0.0445(12) 0.0304(11) -0.0124(8) 0.0181(9) -0.0111(9)
C30 0.0279(10) 0.0428(11) 0.0491(13) -0.0190(10) 0.0232(9) -0.0077(8)
C31 0.0202(9) 0.0335(10) 0.0490(13) -0.0117(9) 0.0107(9) -0.0039(7)
C32 0.0226(9) 0.0288(9) 0.0325(10) -0.0045(7) 0.0072(8) -0.0036(7)
C33 0.0180(8) 0.0277(8) 0.0237(9) -0.0030(7) 0.0047(7) 0.0028(6)
C34 0.0190(8) 0.0265(8) 0.0202(8) -0.0009(7) 0.0042(7) 0.0021(6)
C35 0.0211(8) 0.0313(9) 0.0184(8) -0.0007(7) 0.0056(7) -0.0012(7)
C36 0.0233(9) 0.0406(11) 0.0272(10) -0.0025(8) 0.0058(8) -0.0006(8)
C37 0.0205(9) 0.0572(13) 0.0347(11) 0.0002(10) 0.0030(8) -0.0059(9)
C38 0.0320(11) 0.0593(14) 0.0287(11) -0.0069(10) 0.0016(9) -0.0174(10)
C39 0.0379(11) 0.0400(11) 0.0308(10) -0.0109(9) 0.0084(9) -0.0114(9)
C40 0.0274(9) 0.0332(10) 0.0266(10) -0.0045(8) 0.0079(8) -0.0017(7)
C41 0.0180(8) 0.0255(8) 0.0181(8) -0.0030(6) 0.0044(6) 0.0003(6)
C42 0.0207(8) 0.0256(8) 0.0219(8) -0.0022(7) 0.0082(7) 0.0008(6)
C43 0.0209(8) 0.0296(9) 0.0208(9) -0.0036(7) 0.0070(7) -0.0029(6)
C44 0.0209(8) 0.0333(9) 0.0298(10) -0.0071(7) 0.0080(7) -0.0034(7)
C45 0.0278(10) 0.0422(11) 0.0375(11) -0.0146(9) 0.0140(9) -0.0026(8)
C46 0.0398(12) 0.0584(14) 0.0308(11) -0.0225(10) 0.0110(9) -0.0042(10)
C47 0.0397(12) 0.0603(14) 0.0277(11) -0.0117(10) -0.0008(9) 0.0032(10)
C48 0.0318(10) 0.0402(11) 0.0250(10) -0.0039(8) 0.0052(8) 0.0045(8)
C49 0.0191(8) 0.0272(9) 0.0239(9) -0.0017(7) 0.0068(7) 0.0001(6)
C50 0.0181(8) 0.0270(8) 0.0228(8) -0.0021(7) 0.0058(7) -0.0002(6)
C51 0.0185(8) 0.0249(8) 0.0277(9) -0.0033(7) 0.0049(7) 0.0005(6)
C52 0.0256(10) 0.0444(11) 0.0344(11) -0.0059(9) 0.0105(8) -0.0074(8)
C53 0.0227(10) 0.0561(14) 0.0543(15) -0.0135(11) 0.0098(10) -0.0123(9)
C54 0.0244(10) 0.0469(12) 0.0495(14) -0.0190(10) -0.0052(9) -0.0015(8)
C55 0.0302(10) 0.0361(10) 0.0301(10) -0.0089(8) -0.0001(8) 0.0059(8)
C56 0.0221(8) 0.0278(9) 0.0278(9) -0.0017(7) 0.0055(7) 0.0032(7)
C57 0.0202(8) 0.0230(8) 0.0206(8) -0.0028(6) 0.0060(7) 0.0001(6)
C58 0.0188(8) 0.0265(8) 0.0224(9) -0.0034(7) 0.0047(7) 0.0008(6)
C59 0.0203(8) 0.0263(9) 0.0238(9) -0.0042(7) 0.0026(7) 0.0050(6)
C60 0.0244(9) 0.0281(9) 0.0296(10) -0.0031(7) 0.0018(7) 0.0039(7)
C61 0.0328(10) 0.0310(10) 0.0393(12) -0.0105(8) -0.0053(9) 0.0023(8)
C62 0.0399(11) 0.0424(12) 0.0308(11) -0.0171(9) -0.0037(9) 0.0135(9)
C63 0.0289(10) 0.0495(12) 0.0268(10) -0.0107(9) 0.0051(8) 0.0099(9)
C64 0.0225(9) 0.0372(10) 0.0256(9) -0.0077(8) 0.0046(7) 0.0025(7)
Li1 0.050(7) 0.036(5) 0.036(5) -0.002(3) 0.003(5) 0.006(5)
O1 0.077(10) 0.066(6) 0.063(6) 0.027(4) -0.017(5) -0.022(4)
O2 0.058(4) 0.040(3) 0.070(5) -0.007(3) 0.008(3) -0.005(2)
O3 0.084(7) 0.043(3) 0.062(3) -0.008(2) 0.023(4) -0.002(5)
O4 0.081(4) 0.0269(18) 0.050(2) 0.0047(15) 0.013(2) -0.003(2)
O5 0.068(4) 0.040(2) 0.036(3) -0.0051(17) 0.003(3) 0.004(3)
O6 0.067(3) 0.070(3) 0.120(6) 0.014(3) -0.004(4) -0.001(3)
C71 0.064(6) 0.055(5) 0.104(9) -0.025(5) 0.010(5) -0.008(4)
C72 0.071(5) 0.042(4) 0.085(6) 0.016(4) 0.008(4) -0.008(3)
C73 0.067(6) 0.067(7) 0.058(6) 0.012(4) -0.001(4) -0.017(5)
C74 0.090(14) 0.115(15) 0.061(12) 0.011(11) 0.002(9) 0.010(10)
C75 0.083(6) 0.072(5) 0.172(12) -0.033(6) 0.043(7) 0.007(5)
C76 0.096(6) 0.039(3) 0.047(3) -0.001(2) 0.015(4) 0.018(4)
C77 0.084(8) 0.027(4) 0.060(6) 0.007(3) 0.017(5) -0.005(4)
C78 0.085(7) 0.039(4) 0.091(7) -0.008(4) 0.022(6) -0.018(4)
C79 0.097(14) 0.117(10) 0.043(5) 0.002(5) -0.007(9) 0.004(10)
C80 0.074(6) 0.035(4) 0.073(6) -0.015(3) 0.017(5) 0.002(4)
C81 0.074(6) 0.074(6) 0.070(6) 0.001(5) 0.020(5) 0.010(5)
C82 0.065(6) 0.142(11) 0.23(2) 0.087(12) -0.017(9) -0.022(7)
Li1A 0.045(6) 0.026(4) 0.044(6) 0.001(3) 0.002(5) 0.002(4)
O1A 0.056(5) 0.031(3) 0.035(4) 0.004(3) -0.005(3) -0.008(3)
O2A 0.051(3) 0.038(3) 0.068(5) -0.014(3) 0.017(3) -0.005(2)
O3A 0.057(3) 0.033(2) 0.069(3) -0.0042(17) 0.014(2) 0.002(2)
O4A 0.070(4) 0.033(2) 0.040(2) 0.0001(17) -0.001(2) -0.012(2)
O5A 0.063(4) 0.037(2) 0.034(2) -0.0049(16) 0.004(2) -0.003(3)
O6A 0.077(4) 0.060(3) 0.092(4) -0.029(3) 0.002(4) -0.027(3)
C71A 0.053(4) 0.076(7) 0.088(8) -0.048(5) 0.028(5) -0.026(4)
C72A 0.084(6) 0.037(3) 0.118(9) 0.009(5) 0.012(6) -0.011(3)
C73A 0.100(8) 0.052(6) 0.086(10) 0.030(6) 0.017(7) 0.003(5)
C74A 0.046(5) 0.050(6) 0.025(6) -0.004(4) -0.007(4) -0.011(4)
C75A 0.084(10) 0.062(6) 0.157(12) -0.007(6) 0.069(8) -0.007(7)
C76A 0.079(8) 0.026(5) 0.078(9) -0.003(5) 0.008(7) 0.009(5)
C77A 0.103(7) 0.034(3) 0.085(5) 0.021(3) -0.023(5) -0.020(4)
C78A 0.087(5) 0.048(3) 0.033(3) 0.000(2) -0.002(3) -0.030(3)
C79A 0.072(9) 0.066(5) 0.044(6) 0.006(4) -0.012(6) -0.017(5)
C80A 0.064(6) 0.030(3) 0.058(5) -0.004(3) 0.013(4) -0.002(4)
C81A 0.063(4) 0.035(3) 0.064(4) -0.007(3) 0.006(4) -0.005(3)
C82A 0.060(4) 0.055(4) 0.144(9) 0.004(5) 0.014(5) -0.006(3)

loop_
_atom_type_symbol
_atom_type_description
_atom_type_scat_dispersion_real
_atom_type_scat_dispersion_imag
_atom_type_scat_source
C C 0.0181 0.0091 'International Tables Vol C Tables 4.2.6.8 and 6.1.1.4'
H H 0.0000 0.0000 'International Tables Vol C Tables 4.2.6.8 and 6.1.1.4'
Li Li 0.0008 0.0003 'International Tables Vol C Tables 4.2.6.8 and 6.1.1.4'
O O 0.0492 0.0322 'International Tables Vol C Tables 4.2.6.8 and 6.1.1.4'
Y Y -0.2670 2.0244 'International Tables Vol C Tables 4.2.6.8 and 6.1.1.4'

loop_
_geom_angle_atom_site_label_1
_geom_angle_atom_site_label_2
_geom_angle_atom_site_label_3
_geom_angle
_geom_angle_site_symmetry_1
_geom_angle_site_symmetry_3
_geom_angle_publ_flag
C25 Y C41 167.11(6) . . ?
C25 Y C9 35.06(6) . . ?
C41 Y C9 147.60(6) . . ?
C25 Y C57 146.71(6) . . ?
C41 Y C57 34.91(6) . . ?
C9 Y C57 169.35(6) . . ?
C25 Y C18 33.11(6) . . ?
C41 Y C18 155.02(6) . . ?
C9 Y C18 55.10(6) . . ?
C57 Y C18 120.50(6) . . ?
C25 Y C26 32.86(6) . . ?
C41 Y C26 134.24(6) . . ?
C9 Y C26 54.70(6) . . ?
C57 Y C26 133.83(6) . . ?
C18 Y C26 61.15(6) . . ?
C25 Y C2 54.89(6) . . ?
C41 Y C2 120.57(6) . . ?
C9 Y C2 32.63(6) . . ?
C57 Y C2 154.85(6) . . ?
C18 Y C2 84.34(6) . . ?
C26 Y C2 52.10(5) . . ?
C25 Y C42 156.68(6) . . ?
C41 Y C42 32.38(5) . . ?
C9 Y C42 122.06(6) . . ?
C57 Y C42 54.24(5) . . ?
C18 Y C42 142.86(6) . . ?
C26 Y C42 153.20(6) . . ?
C2 Y C42 109.08(6) . . ?
C25 Y C10 54.50(6) . . ?
C41 Y C10 136.21(6) . . ?
C9 Y C10 32.39(6) . . ?
C57 Y C10 136.98(6) . . ?
C18 Y C10 52.12(5) . . ?
C26 Y C10 83.62(6) . . ?
C2 Y C10 60.09(6) . . ?
C42 Y C10 103.83(5) . . ?
C25 Y C34 134.67(6) . . ?
C41 Y C34 32.46(5) . . ?
C9 Y C34 134.95(6) . . ?
C57 Y C34 54.03(6) . . ?
C18 Y C34 152.48(5) . . ?
C26 Y C34 101.82(5) . . ?
C2 Y C34 102.36(6) . . ?
C42 Y C34 60.37(5) . . ?
C10 Y C34 153.07(6) . . ?
C25 Y C50 135.95(6) . . ?
C41 Y C50 54.12(6) . . ?
C9 Y C50 137.11(6) . . ?
C57 Y C50 32.24(5) . . ?
C18 Y C50 102.84(5) . . ?
C26 Y C50 152.26(5) . . ?
C2 Y C50 154.26(5) . . ?
C42 Y C50 51.35(5) . . ?
C10 Y C50 104.76(5) . . ?
C34 Y C50 82.77(5) . . ?
C25 Y C58 120.75(6) . . ?
C41 Y C58 53.79(5) . . ?
C9 Y C58 155.21(6) . . ?
C57 Y C58 31.77(5) . . ?
C18 Y C58 108.51(5) . . ?
C26 Y C58 102.08(5) . . ?
C2 Y C58 142.00(6) . . ?
C42 Y C58 82.46(5) . . ?
C10 Y C58 154.27(6) . . ?
C34 Y C58 50.95(5) . . ?
C50 Y C58 59.46(5) . . ?
C26 C1 C2 112.56(16) . . ?
C26 C1 Y 70.08(10) . . ?
C2 C1 Y 70.52(10) . . ?
C26 C1 H1 123.7 . . ?
C2 C1 H1 123.7 . . ?
Y C1 H1 127.4 . . ?
C1 C2 C9 105.73(16) . . ?
C1 C2 C3 122.07(16) . . ?
C9 C2 C3 131.39(16) . . ?
C1 C2 Y 79.64(11) . . ?
C9 C2 Y 64.27(10) . . ?
C3 C2 Y 129.06(13) . . ?
C8 C3 C4 117.54(18) . . ?
C8 C3 C2 123.36(17) . . ?
C4 C3 C2 119.09(18) . . ?
C5 C4 C3 121.2(2) . . ?
C5 C4 H4 119.4 . . ?
C3 C4 H4 119.4 . . ?
C6 C5 C4 120.2(2) . . ?
C6 C5 H5 119.9 . . ?
C4 C5 H5 119.9 . . ?
C5 C6 C7 119.5(2) . . ?
C5 C6 H6 120.2 . . ?
C7 C6 H6 120.2 . . ?
C6 C7 C8 120.0(2) . . ?
C6 C7 H7 120.0 . . ?
C8 C7 H7 120.0 . . ?
C7 C8 C3 121.50(19) . . ?
C7 C8 H8 119.2 . . ?
C3 C8 H8 119.2 . . ?
C2 C9 C10 135.56(17) . . ?
C2 C9 C25 108.05(15) . . ?
C10 C9 C25 107.92(15) . . ?
C2 C9 Y 83.09(11) . . ?
C10 C9 Y 84.21(11) . . ?
C25 C9 Y 71.75(10) . . ?
C17 C10 C9 106.15(16) . . ?
C17 C10 C11 125.17(17) . . ?
C9 C10 C11 128.63(17) . . ?
C17 C10 Y 78.63(10) . . ?
C9 C10 Y 63.40(10) . . ?
C11 C10 Y 124.80(13) . . ?
C12 C11 C16 117.67(19) . . ?
C12 C11 C10 121.34(19) . . ?
C16 C11 C10 120.99(19) . . ?
C11 C12 C13 121.0(2) . . ?
C11 C12 H12 119.5 . . ?
C13 C12 H12 119.5 . . ?
C14 C13 C12 120.6(3) . . ?
C14 C13 H13 119.7 . . ?
C12 C13 H13 119.7 . . ?
C13 C14 C15 119.2(2) . . ?
C13 C14 H14 120.4 . . ?
C15 C14 H14 120.4 . . ?
C16 C15 C14 120.3(2) . . ?
C16 C15 H15 119.8 . . ?
C14 C15 H15 119.8 . . ?
C15 C16 C11 121.2(2) . . ?
C15 C16 H16 119.4 . . ?
C11 C16 H16 119.4 . . ?
C10 C17 C18 112.53(16) . . ?
C10 C17 Y 71.86(10) . . ?
C18 C17 Y 69.10(10) . . ?
C10 C17 H17 123.7 . . ?
C18 C17 H17 123.7 . . ?
Y C17 H17 127.0 . . ?
C17 C18 C25 105.71(15) . . ?
C17 C18 C19 122.18(16) . . ?
C25 C18 C19 131.71(16) . . ?
C17 C18 Y 80.69(10) . . ?
C25 C18 Y 64.73(10) . . ?
C19 C18 Y 125.44(12) . . ?
C20 C19 C24 117.27(17) . . ?
C20 C19 C18 119.29(17) . . ?
C24 C19 C18 123.37(17) . . ?
C21 C20 C19 121.41(18) . . ?
C21 C20 H20 119.3 . . ?
C19 C20 H20 119.3 . . ?
C22 C21 C20 120.29(19) . . ?
C22 C21 H21 119.9 . . ?
C20 C21 H21 119.9 . . ?
C23 C22 C21 119.22(18) . . ?
C23 C22 H22 120.4 . . ?
C21 C22 H22 120.4 . . ?
C22 C23 C24 120.57(19) . . ?
C22 C23 H23 119.7 . . ?
C24 C23 H23 119.7 . . ?
C23 C24 C19 121.23(18) . . ?
C23 C24 H24 119.4 . . ?
C19 C24 H24 119.4 . . ?
C18 C25 C26 135.84(16) . . ?
C18 C25 C9 107.66(15) . . ?
C26 C25 C9 107.49(15) . . ?
C18 C25 Y 82.15(10) . . ?
C26 C25 Y 83.25(11) . . ?
C9 C25 Y 73.19(10) . . ?
C1 C26 C25 106.14(16) . . ?
C1 C26 C27 123.32(16) . . ?
C25 C26 C27 130.30(17) . . ?
C1 C26 Y 80.16(11) . . ?
C25 C26 Y 63.88(10) . . ?
C27 C26 Y 125.31(12) . . ?
C28 C27 C32 118.06(18) . . ?
C28 C27 C26 121.92(18) . . ?
C32 C27 C26 119.95(18) . . ?
C29 C28 C27 120.5(2) . . ?
C29 C28 H28 119.7 . . ?
C27 C28 H28 119.7 . . ?
C30 C29 C28 120.6(2) . . ?
C30 C29 H29 119.7 . . ?
C28 C29 H29 119.7 . . ?
C31 C30 C29 119.48(19) . . ?
C31 C30 H30 120.3 . . ?
C29 C30 H30 120.3 . . ?
C30 C31 C32 120.4(2) . . ?
C30 C31 H31 119.8 . . ?
C32 C31 H31 119.8 . . ?
C31 C32 C27 120.9(2) . . ?
C31 C32 H32 119.5 . . ?
C27 C32 H32 119.5 . . ?
C34 C33 C58 112.61(16) . . ?
C34 C33 Y 69.14(10) . . ?
C58 C33 Y 70.62(10) . . ?
C34 C33 H33 123.7 . . ?
C58 C33 H33 123.7 . . ?
Y C33 H33 128.3 . . ?
C33 C34 C41 106.11(15) . . ?
C33 C34 C35 123.39(16) . . ?
C41 C34 C35 130.49(16) . . ?
C33 C34 Y 81.90(11) . . ?
C41 C34 Y 62.87(9) . . ?
C35 C34 Y 121.53(12) . . ?
C36 C35 C40 117.39(18) . . ?
C36 C35 C34 120.22(17) . . ?
C40 C35 C34 122.37(17) . . ?
C37 C36 C35 121.2(2) . . ?
C37 C36 H36 119.4 . . ?
C35 C36 H36 119.4 . . ?
C38 C37 C36 120.3(2) . . ?
C38 C37 H37 119.9 . . ?
C36 C37 H37 119.9 . . ?
C37 C38 C39 119.5(2) . . ?
C37 C38 H38 120.3 . . ?
C39 C38 H38 120.3 . . ?
C38 C39 C40 120.2(2) . . ?
C38 C39 H39 119.9 . . ?
C40 C39 H39 119.9 . . ?
C39 C40 C35 121.38(19) . . ?
C39 C40 H40 119.3 . . ?
C35 C40 H40 119.3 . . ?
C42 C41 C57 107.88(15) . . ?
C42 C41 C34 137.95(16) . . ?
C57 C41 C34 107.36(15) . . ?
C42 C41 Y 84.14(11) . . ?
C57 C41 Y 73.29(10) . . ?
C34 C41 Y 84.67(10) . . ?
C49 C42 C41 105.96(15) . . ?
C49 C42 C43 123.93(16) . . ?
C41 C42 C43 128.94(16) . . ?
C49 C42 Y 80.67(11) . . ?
C41 C42 Y 63.48(10) . . ?
C43 C42 Y 130.15(12) . . ?
C48 C43 C44 117.57(18) . . ?
C48 C43 C42 121.39(17) . . ?
C44 C43 C42 120.98(17) . . ?
C45 C44 C43 120.59(19) . . ?
C45 C44 H44 119.7 . . ?
C43 C44 H44 119.7 . . ?
C46 C45 C44 121.0(2) . . ?
C46 C45 H45 119.5 . . ?
C44 C45 H45 119.5 . . ?
C45 C46 C47 119.2(2) . . ?
C45 C46 H46 120.4 . . ?
C47 C46 H46 120.4 . . ?
C48 C47 C46 120.2(2) . . ?
C48 C47 H47 119.9 . . ?
C46 C47 H47 119.9 . . ?
C47 C48 C43 121.4(2) . . ?
C47 C48 H48 119.3 . . ?
C43 C48 H48 119.3 . . ?
C50 C49 C42 112.27(16) . . ?
C50 C49 Y 70.64(10) . . ?
C42 C49 Y 69.74(10) . . ?
C50 C49 H49 123.9 . . ?
C42 C49 H49 123.9 . . ?
Y C49 H49 127.5 . . ?
C49 C50 C57 106.36(15) . . ?
C49 C50 C51 124.19(16) . . ?
C57 C50 C51 129.21(16) . . ?
C49 C50 Y 80.15(11) . . ?
C57 C50 Y 63.60(9) . . ?
C51 C50 Y 125.59(12) . . ?
C56 C51 C52 117.74(18) . . ?
C56 C51 C50 122.50(16) . . ?
C52 C51 C50 119.76(18) . . ?
C53 C52 C51 120.7(2) . . ?
C53 C52 H52 119.6 . . ?
C51 C52 H52 119.6 . . ?
C54 C53 C52 120.4(2) . . ?
C54 C53 H53 119.8 . . ?
C52 C53 H53 119.8 . . ?
C53 C54 C55 119.7(2) . . ?
C53 C54 H54 120.2 . . ?
C55 C54 H54 120.2 . . ?
C54 C55 C56 120.1(2) . . ?
C54 C55 H55 120.0 . . ?
C56 C55 H55 120.0 . . ?
C55 C56 C51 121.30(18) . . ?
C55 C56 H56 119.4 . . ?
C51 C56 H56 119.4 . . ?
C58 C57 C50 137.54(17) . . ?
C58 C57 C41 108.19(15) . . ?
C50 C57 C41 107.52(15) . . ?
C58 C57 Y 85.81(11) . . ?
C50 C57 Y 84.16(10) . . ?
C41 C57 Y 71.80(10) . . ?
C33 C58 C57 105.71(15) . . ?
C33 C58 C59 123.22(16) . . ?
C57 C58 C59 130.16(16) . . ?
C33 C58 Y 80.27(10) . . ?
C57 C58 Y 62.42(9) . . ?
C59 C58 Y 130.38(12) . . ?
C60 C59 C64 117.38(17) . . ?
C60 C59 C58 122.14(17) . . ?
C64 C59 C58 120.44(17) . . ?
C61 C60 C59 121.14(19) . . ?
C61 C60 H60 119.4 . . ?
C59 C60 H60 119.4 . . ?
C62 C61 C60 120.8(2) . . ?
C62 C61 H61 119.6 . . ?
C60 C61 H61 119.6 . . ?
C63 C62 C61 118.90(19) . . ?
C63 C62 H62 120.5 . . ?
C61 C62 H62 120.5 . . ?
C62 C63 C64 120.8(2) . . ?
C62 C63 H63 119.6 . . ?
C64 C63 H63 119.6 . . ?
C63 C64 C59 121.01(19) . . ?
C63 C64 H64 119.5 . . ?
C59 C64 H64 119.5 . . ?
O5 Li1 O1 104.6(8) . . ?
O5 Li1 O4 95.0(6) . . ?
O1 Li1 O4 102.7(8) . . ?
O5 Li1 O3 126.9(7) . . ?
O1 Li1 O3 128.3(9) . . ?
O4 Li1 O3 79.0(5) . . ?
O5 Li1 O2 97.1(5) . . ?
O1 Li1 O2 77.4(8) . . ?
O4 Li1 O2 167.4(7) . . ?
O3 Li1 O2 91.0(6) . . ?
O5 Li1 C73 119.4(6) . . ?
O1 Li1 C73 27.2(8) . . ?
O4 Li1 C73 120.4(6) . . ?
O3 Li1 C73 108.3(6) . . ?
O2 Li1 C73 55.4(4) . . ?
C73 O1 C74 105.8(17) . . ?
C73 O1 Li1 110.7(15) . . ?
C74 O1 Li1 122.3(15) . . ?
C72 O2 C71 115.2(8) . . ?
C72 O2 Li1 108.5(6) . . ?
C71 O2 Li1 123.8(7) . . ?
C76 O3 C75 110.1(8) . . ?
C76 O3 Li1 110.6(7) . . ?
C75 O3 Li1 127.6(7) . . ?
C77 O4 C78 112.2(6) . . ?
C77 O4 Li1 113.1(8) . . ?
C78 O4 Li1 123.3(5) . . ?
C80 O5 C79 113.0(10) . . ?
C80 O5 Li1 127.2(7) . . ?
C79 O5 Li1 117.3(9) . . ?
C81 O6 C82 113.1(12) . . ?
O2 C71 H71A 109.5 . . ?
O2 C71 H71B 109.5 . . ?
H71A C71 H71B 109.5 . . ?
O2 C71 H71C 109.5 . . ?
H71A C71 H71C 109.5 . . ?
H71B C71 H71C 109.5 . . ?
O2 C72 C73 108.9(8) . . ?
O2 C72 H72A 109.9 . . ?
C73 C72 H72A 109.9 . . ?
O2 C72 H72B 109.9 . . ?
C73 C72 H72B 109.9 . . ?
H72A C72 H72B 108.3 . . ?
O1 C73 C72 105.8(12) . . ?
O1 C73 Li1 42.1(11) . . ?
C72 C73 Li1 81.2(7) . . ?
O1 C73 H73A 110.6 . . ?
C72 C73 H73A 110.6 . . ?
Li1 C73 H73A 88.7 . . ?
O1 C73 H73B 110.6 . . ?
C72 C73 H73B 110.6 . . ?
Li1 C73 H73B 152.5 . . ?
H73A C73 H73B 108.7 . . ?
O1 C74 H74A 109.5 . . ?
O1 C74 H74B 109.5 . . ?
H74A C74 H74B 109.5 . . ?
O1 C74 H74C 109.5 . . ?
H74A C74 H74C 109.5 . . ?
H74B C74 H74C 109.5 . . ?
O3 C75 H75A 109.5 . . ?
O3 C75 H75B 109.5 . . ?
H75A C75 H75B 109.5 . . ?
O3 C75 H75C 109.5 . . ?
H75A C75 H75C 109.5 . . ?
H75B C75 H75C 109.5 . . ?
O3 C76 C77 107.7(8) . . ?
O3 C76 H76A 110.2 . . ?
C77 C76 H76A 110.2 . . ?
O3 C76 H76B 110.2 . . ?
C77 C76 H76B 110.2 . . ?
H76A C76 H76B 108.5 . . ?
O4 C77 C76 108.8(8) . . ?
O4 C77 H77A 109.9 . . ?
C76 C77 H77A 109.9 . . ?
O4 C77 H77B 109.9 . . ?
C76 C77 H77B 109.9 . . ?
H77A C77 H77B 108.3 . . ?
O4 C78 H78A 109.5 . . ?
O4 C78 H78B 109.5 . . ?
H78A C78 H78B 109.5 . . ?
O4 C78 H78C 109.5 . . ?
H78A C78 H78C 109.5 . . ?
H78B C78 H78C 109.5 . . ?
O5 C79 H79A 109.5 . . ?
O5 C79 H79B 109.5 . . ?
H79A C79 H79B 109.5 . . ?
O5 C79 H79C 109.5 . . ?
H79A C79 H79C 109.5 . . ?
H79B C79 H79C 109.5 . . ?
O5 C80 C81 115.2(8) . . ?
O5 C80 H80A 108.5 . . ?
C81 C80 H80A 108.5 . . ?
O5 C80 H80B 108.5 . . ?
C81 C80 H80B 108.5 . . ?
H80A C80 H80B 107.5 . . ?
O6 C81 C80 109.4(9) . . ?
O6 C81 H81A 109.8 . . ?
C80 C81 H81A 109.8 . . ?
O6 C81 H81B 109.8 . . ?
C80 C81 H81B 109.8 . . ?
H81A C81 H81B 108.2 . . ?
O6 C82 H82A 109.5 . . ?
O6 C82 H82B 109.5 . . ?
H82A C82 H82B 109.5 . . ?
O6 C82 H82C 109.5 . . ?
H82A C82 H82C 109.5 . . ?
H82B C82 H82C 109.5 . . ?
O5A Li1A O1A 114.8(7) . . ?
O5A Li1A O3A 127.4(6) . . ?
O1A Li1A O3A 117.7(8) . . ?
O5A Li1A O4A 94.2(6) . . ?
O1A Li1A O4A 98.9(7) . . ?
O3A Li1A O4A 80.1(4) . . ?
O5A Li1A O2A 96.6(5) . . ?
O1A Li1A O2A 80.4(7) . . ?
O3A Li1A O2A 90.0(6) . . ?
O4A Li1A O2A 168.4(7) . . ?
C74A O1A C73A 121.8(14) . . ?
C74A O1A Li1A 119.5(12) . . ?
C73A O1A Li1A 112.3(13) . . ?
C72A O2A C71A 109.8(8) . . ?
C72A O2A Li1A 106.9(7) . . ?
C71A O2A Li1A 124.8(6) . . ?
C76A O3A C75A 112.2(11) . . ?
C76A O3A Li1A 113.4(8) . . ?
C75A O3A Li1A 129.0(10) . . ?
C78A O4A C77A 110.3(7) . . ?
C78A O4A Li1A 120.9(5) . . ?
C77A O4A Li1A 107.8(6) . . ?
C79A O5A C80A 114.8(9) . . ?
C79A O5A Li1A 112.1(8) . . ?
C80A O5A Li1A 128.8(6) . . ?
C81A O6A C82A 112.0(7) . . ?
O2A C71A H71D 109.5 . . ?
O2A C71A H71E 109.5 . . ?
H71D C71A H71E 109.5 . . ?
O2A C71A H71F 109.5 . . ?
H71D C71A H71F 109.5 . . ?
H71E C71A H71F 109.5 . . ?
O2A C72A C73A 108.2(8) . . ?
O2A C72A H72C 110.0 . . ?
C73A C72A H72C 110.0 . . ?
O2A C72A H72D 110.0 . . ?
C73A C72A H72D 110.0 . . ?
H72C C72A H72D 108.4 . . ?
O1A C73A C72A 109.9(11) . . ?
O1A C73A H73C 109.7 . . ?
C72A C73A H73C 109.7 . . ?
O1A C73A H73D 109.7 . . ?
C72A C73A H73D 109.7 . . ?
H73C C73A H73D 108.2 . . ?
O1A C74A H74D 109.5 . . ?
O1A C74A H74E 109.5 . . ?
H74D C74A H74E 109.5 . . ?
O1A C74A H74F 109.5 . . ?
H74D C74A H74F 109.5 . . ?
H74E C74A H74F 109.5 . . ?
O3A C75A H75D 109.5 . . ?
O3A C75A H75E 109.5 . . ?
H75D C75A H75E 109.5 . . ?
O3A C75A H75F 109.5 . . ?
H75D C75A H75F 109.5 . . ?
H75E C75A H75F 109.5 . . ?
O3A C76A C77A 106.9(10) . . ?
O3A C76A H76C 110.3 . . ?
C77A C76A H76C 110.3 . . ?
O3A C76A H76D 110.3 . . ?
C77A C76A H76D 110.3 . . ?
H76C C76A H76D 108.6 . . ?
O4A C77A C76A 106.7(7) . . ?
O4A C77A H77C 110.4 . . ?
C76A C77A H77C 110.4 . . ?
O4A C77A H77D 110.4 . . ?
C76A C77A H77D 110.4 . . ?
H77C C77A H77D 108.6 . . ?
O4A C78A H78D 109.5 . . ?
O4A C78A H78E 109.5 . . ?
H78D C78A H78E 109.5 . . ?
O4A C78A H78F 109.5 . . ?
H78D C78A H78F 109.5 . . ?
H78E C78A H78F 109.5 . . ?
O5A C79A H79D 109.5 . . ?
O5A C79A H79E 109.5 . . ?
H79D C79A H79E 109.5 . . ?
O5A C79A H79F 109.5 . . ?
H79D C79A H79F 109.5 . . ?
H79E C79A H79F 109.5 . . ?
O5A C80A C81A 114.3(6) . . ?
O5A C80A H80C 108.7 . . ?
C81A C80A H80C 108.7 . . ?
O5A C80A H80D 108.7 . . ?
C81A C80A H80D 108.7 . . ?
H80C C80A H80D 107.6 . . ?
O6A C81A C80A 110.1(7) . . ?
O6A C81A H81C 109.6 . . ?
C80A C81A H81C 109.6 . . ?
O6A C81A H81D 109.6 . . ?
C80A C81A H81D 109.6 . . ?
H81C C81A H81D 108.2 . . ?
O6A C82A H82D 109.5 . . ?
O6A C82A H82E 109.5 . . ?
H82D C82A H82E 109.5 . . ?
O6A C82A H82F 109.5 . . ?
H82D C82A H82F 109.5 . . ?
H82E C82A H82F 109.5 . . ?

loop_
_geom_bond_atom_site_label_1
_geom_bond_atom_site_label_2
_geom_bond_distance
_geom_bond_site_symmetry_2
_geom_bond_publ_flag
Y C25 2.4095(18) . ?
Y C41 2.4240(18) . ?
Y C9 2.4288(18) . ?
Y C57 2.4439(17) . ?
Y C18 2.6394(18) . ?
Y C26 2.6648(18) . ?
Y C2 2.6765(18) . ?
Y C42 2.6949(18) . ?
Y C10 2.7025(18) . ?
Y C34 2.7118(18) . ?
Y C50 2.7144(18) . ?
Y C58 2.7498(18) . ?
C1 C26 1.407(3) . ?
C1 C2 1.413(3) . ?
C1 H1 0.9500 . ?
C2 C9 1.454(3) . ?
C2 C3 1.481(3) . ?
C3 C8 1.393(3) . ?
C3 C4 1.397(3) . ?
C4 C5 1.393(3) . ?
C4 H4 0.9500 . ?
C5 C6 1.383(4) . ?
C5 H5 0.9500 . ?
C6 C7 1.385(3) . ?
C6 H6 0.9500 . ?
C7 C8 1.390(3) . ?
C7 H7 0.9500 . ?
C8 H8 0.9500 . ?
C9 C10 1.455(2) . ?
C9 C25 1.457(2) . ?
C10 C17 1.401(3) . ?
C10 C11 1.472(3) . ?
C11 C12 1.393(3) . ?
C11 C16 1.405(3) . ?
C12 C13 1.395(3) . ?
C12 H12 0.9500 . ?
C13 C14 1.383(5) . ?
C13 H13 0.9500 . ?
C14 C15 1.388(4) . ?
C14 H14 0.9500 . ?
C15 C16 1.388(3) . ?
C15 H15 0.9500 . ?
C16 H16 0.9500 . ?
C17 C18 1.422(2) . ?
C17 H17 0.9500 . ?
C18 C25 1.456(2) . ?
C18 C19 1.471(2) . ?
C19 C20 1.401(3) . ?
C19 C24 1.404(3) . ?
C20 C21 1.391(3) . ?
C20 H20 0.9500 . ?
C21 C22 1.388(3) . ?
C21 H21 0.9500 . ?
C22 C23 1.387(3) . ?
C22 H22 0.9500 . ?
C23 C24 1.388(3) . ?
C23 H23 0.9500 . ?
C24 H24 0.9500 . ?
C25 C26 1.456(2) . ?
C26 C27 1.468(2) . ?
C27 C28 1.399(3) . ?
C27 C32 1.405(3) . ?
C28 C29 1.395(3) . ?
C28 H28 0.9500 . ?
C29 C30 1.386(4) . ?
C29 H29 0.9500 . ?
C30 C31 1.383(4) . ?
C30 H30 0.9500 . ?
C31 C32 1.389(3) . ?
C31 H31 0.9500 . ?
C32 H32 0.9500 . ?
C33 C34 1.405(2) . ?
C33 C58 1.418(2) . ?
C33 H33 0.9500 . ?
C34 C41 1.462(2) . ?
C34 C35 1.472(2) . ?
C35 C36 1.400(3) . ?
C35 C40 1.400(3) . ?
C36 C37 1.392(3) . ?
C36 H36 0.9500 . ?
C37 C38 1.384(4) . ?
C37 H37 0.9500 . ?
C38 C39 1.386(3) . ?
C38 H38 0.9500 . ?
C39 C40 1.387(3) . ?
C39 H39 0.9500 . ?
C40 H40 0.9500 . ?
C41 C42 1.451(2) . ?
C41 C57 1.460(2) . ?
C42 C49 1.419(3) . ?
C42 C43 1.466(3) . ?
C43 C48 1.397(3) . ?
C43 C44 1.409(3) . ?
C44 C45 1.388(3) . ?
C44 H44 0.9500 . ?
C45 C46 1.379(3) . ?
C45 H45 0.9500 . ?
C46 C47 1.392(3) . ?
C46 H46 0.9500 . ?
C47 C48 1.386(3) . ?
C47 H47 0.9500 . ?
C48 H48 0.9500 . ?
C49 C50 1.404(2) . ?
C49 H49 0.9500 . ?
C50 C57 1.456(2) . ?
C50 C51 1.481(2) . ?
C51 C56 1.396(3) . ?
C51 C52 1.403(3) . ?
C52 C53 1.392(3) . ?
C52 H52 0.9500 . ?
C53 C54 1.379(4) . ?
C53 H53 0.9500 . ?
C54 C55 1.387(3) . ?
C54 H54 0.9500 . ?
C55 C56 1.387(3) . ?
C55 H55 0.9500 . ?
C56 H56 0.9500 . ?
C57 C58 1.452(2) . ?
C58 C59 1.470(2) . ?
C59 C60 1.393(3) . ?
C59 C64 1.408(3) . ?
C60 C61 1.389(3) . ?
C60 H60 0.9500 . ?
C61 C62 1.384(4) . ?
C61 H61 0.9500 . ?
C62 C63 1.382(3) . ?
C62 H62 0.9500 . ?
C63 C64 1.384(3) . ?
C63 H63 0.9500 . ?
C64 H64 0.9500 . ?
Li1 O5 1.971(14) . ?
Li1 O1 1.98(2) . ?
Li1 O4 2.014(13) . ?
Li1 O3 2.074(15) . ?
Li1 O2 2.161(14) . ?
Li1 C73 2.765(19) . ?
O1 C73 1.35(3) . ?
O1 C74 1.43(3) . ?
O2 C72 1.408(12) . ?
O2 C71 1.418(14) . ?
O3 C76 1.404(11) . ?
O3 C75 1.416(12) . ?
O4 C77 1.416(16) . ?
O4 C78 1.436(11) . ?
O5 C80 1.425(9) . ?
O5 C79 1.45(3) . ?
O6 C81 1.384(12) . ?
O6 C82 1.392(13) . ?
C71 H71A 0.9800 . ?
C71 H71B 0.9800 . ?
C71 H71C 0.9800 . ?
C72 C73 1.482(16) . ?
C72 H72A 0.9900 . ?
C72 H72B 0.9900 . ?
C73 H73A 0.9900 . ?
C73 H73B 0.9900 . ?
C74 H74A 0.9800 . ?
C74 H74B 0.9800 . ?
C74 H74C 0.9800 . ?
C75 H75A 0.9800 . ?
C75 H75B 0.9800 . ?
C75 H75C 0.9800 . ?
C76 C77 1.459(12) . ?
C76 H76A 0.9900 . ?
C76 H76B 0.9900 . ?
C77 H77A 0.9900 . ?
C77 H77B 0.9900 . ?
C78 H78A 0.9800 . ?
C78 H78B 0.9800 . ?
C78 H78C 0.9800 . ?
C79 H79A 0.9800 . ?
C79 H79B 0.9800 . ?
C79 H79C 0.9800 . ?
C80 C81 1.465(12) . ?
C80 H80A 0.9900 . ?
C80 H80B 0.9900 . ?
C81 H81A 0.9900 . ?
C81 H81B 0.9900 . ?
C82 H82A 0.9800 . ?
C82 H82B 0.9800 . ?
C82 H82C 0.9800 . ?
Li1A O5A 1.972(14) . ?
Li1A O1A 2.00(2) . ?
Li1A O3A 2.030(13) . ?
Li1A O4A 2.061(12) . ?
Li1A O2A 2.173(13) . ?
O1A C74A 1.379(19) . ?
O1A C73A 1.46(3) . ?
O2A C72A 1.396(13) . ?
O2A C71A 1.434(14) . ?
O3A C76A 1.385(13) . ?
O3A C75A 1.396(11) . ?
O4A C78A 1.423(10) . ?
O4A C77A 1.452(10) . ?
O5A C79A 1.41(2) . ?
O5A C80A 1.434(10) . ?
O6A C81A 1.403(8) . ?
O6A C82A 1.416(11) . ?
C71A H71D 0.9800 . ?
C71A H71E 0.9800 . ?
C71A H71F 0.9800 . ?
C72A C73A 1.489(18) . ?
C72A H72C 0.9900 . ?
C72A H72D 0.9900 . ?
C73A H73C 0.9900 . ?
C73A H73D 0.9900 . ?
C74A H74D 0.9800 . ?
C74A H74E 0.9800 . ?
C74A H74F 0.9800 . ?
C75A H75D 0.9800 . ?
C75A H75E 0.9800 . ?
C75A H75F 0.9800 . ?
C76A C77A 1.500(14) . ?
C76A H76C 0.9900 . ?
C76A H76D 0.9900 . ?
C77A H77C 0.9900 . ?
C77A H77D 0.9900 . ?
C78A H78D 0.9800 . ?
C78A H78E 0.9800 . ?
C78A H78F 0.9800 . ?
C79A H79D 0.9800 . ?
C79A H79E 0.9800 . ?
C79A H79F 0.9800 . ?
C80A C81A 1.482(11) . ?
C80A H80C 0.9900 . ?
C80A H80D 0.9900 . ?
C81A H81C 0.9900 . ?
C81A H81D 0.9900 . ?
C82A H82D 0.9800 . ?
C82A H82E 0.9800 . ?
C82A H82F 0.9800 . ?

loop_
_geom_torsion_atom_site_label_1
_geom_torsion_atom_site_label_2
_geom_torsion_atom_site_label_3
_geom_torsion_atom_site_label_4
_geom_torsion
_geom_torsion_site_symmetry_1
_geom_torsion_site_symmetry_2
_geom_torsion_site_symmetry_3
_geom_torsion_site_symmetry_4
_geom_torsion_publ_flag
C26 C1 C2 C9 1.9(2) . . . . ?
Y C1 C2 C9 59.34(12) . . . . ?
C26 C1 C2 C3 172.68(17) . . . . ?
Y C1 C2 C3 -129.89(19) . . . . ?
C26 C1 C2 Y -57.43(15) . . . . ?
C1 C2 C3 C8 135.6(2) . . . . ?
C9 C2 C3 C8 -56.3(3) . . . . ?
Y C2 C3 C8 32.0(3) . . . . ?
C1 C2 C3 C4 -43.3(3) . . . . ?
C9 C2 C3 C4 124.8(2) . . . . ?
Y C2 C3 C4 -146.89(17) . . . . ?
C8 C3 C4 C5 1.9(3) . . . . ?
C2 C3 C4 C5 -179.1(2) . . . . ?
C3 C4 C5 C6 -0.3(4) . . . . ?
C4 C5 C6 C7 -1.8(4) . . . . ?
C5 C6 C7 C8 2.1(4) . . . . ?
C6 C7 C8 C3 -0.4(3) . . . . ?
C4 C3 C8 C7 -1.6(3) . . . . ?
C2 C3 C8 C7 179.48(19) . . . . ?
C1 C2 C9 C10 -144.3(2) . . . . ?
C3 C2 C9 C10 46.1(3) . . . . ?
Y C2 C9 C10 -74.4(2) . . . . ?
C1 C2 C9 C25 -1.7(2) . . . . ?
C3 C2 C9 C25 -171.29(19) . . . . ?
Y C2 C9 C25 68.20(12) . . . . ?
C1 C2 C9 Y -69.93(14) . . . . ?
C3 C2 C9 Y 120.5(2) . . . . ?
C2 C9 C10 C17 142.0(2) . . . . ?
C25 C9 C10 C17 -0.7(2) . . . . ?
Y C9 C10 C17 68.01(13) . . . . ?
C2 C9 C10 C11 -40.7(3) . . . . ?
C25 C9 C10 C11 176.69(18) . . . . ?
Y C9 C10 C11 -114.64(19) . . . . ?
C2 C9 C10 Y 74.0(2) . . . . ?
C25 C9 C10 Y -68.67(12) . . . . ?
C17 C10 C11 C12 151.6(2) . . . . ?
C9 C10 C11 C12 -25.3(3) . . . . ?
Y C10 C11 C12 -107.1(2) . . . . ?
C17 C10 C11 C16 -28.1(3) . . . . ?
C9 C10 C11 C16 155.0(2) . . . . ?
Y C10 C11 C16 73.2(2) . . . . ?
C16 C11 C12 C13 -1.9(3) . . . . ?
C10 C11 C12 C13 178.3(2) . . . . ?
C11 C12 C13 C14 1.5(4) . . . . ?
C12 C13 C14 C15 0.4(4) . . . . ?
C13 C14 C15 C16 -1.7(4) . . . . ?
C14 C15 C16 C11 1.2(3) . . . . ?
C12 C11 C16 C15 0.6(3) . . . . ?
C10 C11 C16 C15 -179.65(19) . . . . ?
C9 C10 C17 C18 -0.6(2) . . . . ?
C11 C10 C17 C18 -178.06(18) . . . . ?
Y C10 C17 C18 57.16(14) . . . . ?
C9 C10 C17 Y -57.74(12) . . . . ?
C11 C10 C17 Y 124.79(19) . . . . ?
C10 C17 C18 C25 1.6(2) . . . . ?
Y C17 C18 C25 60.30(11) . . . . ?
C10 C17 C18 C19 175.05(16) . . . . ?
Y C17 C18 C19 -126.23(17) . . . . ?
C10 C17 C18 Y -58.72(14) . . . . ?
C17 C18 C19 C20 -35.7(3) . . . . ?
C25 C18 C19 C20 135.9(2) . . . . ?
Y C18 C19 C20 -137.98(14) . . . . ?
C17 C18 C19 C24 141.40(19) . . . . ?
C25 C18 C19 C24 -47.0(3) . . . . ?
Y C18 C19 C24 39.1(2) . . . . ?
C24 C19 C20 C21 0.7(3) . . . . ?
C18 C19 C20 C21 177.96(17) . . . . ?
C19 C20 C21 C22 -0.9(3) . . . . ?
C20 C21 C22 C23 0.4(3) . . . . ?
C21 C22 C23 C24 0.3(3) . . . . ?
C22 C23 C24 C19 -0.5(3) . . . . ?
C20 C19 C24 C23 0.0(3) . . . . ?
C18 C19 C24 C23 -177.16(17) . . . . ?
C17 C18 C25 C26 -143.2(2) . . . . ?
C19 C18 C25 C26 44.2(3) . . . . ?
Y C18 C25 C26 -71.8(2) . . . . ?
C17 C18 C25 C9 -1.9(2) . . . . ?
C19 C18 C25 C9 -174.51(18) . . . . ?
Y C18 C25 C9 69.50(12) . . . . ?
C17 C18 C25 Y -71.42(13) . . . . ?
C19 C18 C25 Y 115.99(19) . . . . ?
C2 C9 C25 C18 -151.84(15) . . . . ?
C10 C9 C25 C18 1.6(2) . . . . ?
Y C9 C25 C18 -75.76(12) . . . . ?
C2 C9 C25 C26 1.0(2) . . . . ?
C10 C9 C25 C26 154.46(15) . . . . ?
Y C9 C25 C26 77.06(13) . . . . ?
C2 C9 C25 Y -76.08(13) . . . . ?
C10 C9 C25 Y 77.39(13) . . . . ?
C2 C1 C26 C25 -1.3(2) . . . . ?
Y C1 C26 C25 -58.98(12) . . . . ?
C2 C1 C26 C27 -176.31(17) . . . . ?
Y C1 C26 C27 126.02(18) . . . . ?
C2 C1 C26 Y 57.68(15) . . . . ?
C18 C25 C26 C1 141.5(2) . . . . ?
C9 C25 C26 C1 0.2(2) . . . . ?
Y C25 C26 C1 70.12(13) . . . . ?
C18 C25 C26 C27 -44.0(3) . . . . ?
C9 C25 C26 C27 174.67(18) . . . . ?
Y C25 C26 C27 -115.36(19) . . . . ?
C18 C25 C26 Y 71.4(2) . . . . ?
C9 C25 C26 Y -69.97(12) . . . . ?
C1 C26 C27 C28 146.28(19) . . . . ?
C25 C26 C27 C28 -27.4(3) . . . . ?
Y C26 C27 C28 -111.30(18) . . . . ?
C1 C26 C27 C32 -30.5(3) . . . . ?
C25 C26 C27 C32 155.77(19) . . . . ?
Y C26 C27 C32 71.9(2) . . . . ?
C32 C27 C28 C29 -1.0(3) . . . . ?
C26 C27 C28 C29 -177.83(18) . . . . ?
C27 C28 C29 C30 0.5(3) . . . . ?
C28 C29 C30 C31 0.2(3) . . . . ?
C29 C30 C31 C32 -0.6(3) . . . . ?
C30 C31 C32 C27 0.1(3) . . . . ?
C28 C27 C32 C31 0.6(3) . . . . ?
C26 C27 C32 C31 177.56(17) . . . . ?
C58 C33 C34 C41 -1.6(2) . . . . ?
Y C33 C34 C41 -58.63(11) . . . . ?
C58 C33 C34 C35 179.68(17) . . . . ?
Y C33 C34 C35 122.60(18) . . . . ?
C58 C33 C34 Y 57.08(14) . . . . ?
C33 C34 C35 C36 35.1(3) . . . . ?
C41 C34 C35 C36 -143.4(2) . . . . ?
Y C34 C35 C36 136.97(16) . . . . ?
C33 C34 C35 C40 -143.32(19) . . . . ?
C41 C34 C35 C40 38.2(3) . . . . ?
Y C34 C35 C40 -41.4(2) . . . . ?
C40 C35 C36 C37 -1.5(3) . . . . ?
C34 C35 C36 C37 -179.93(19) . . . . ?
C35 C36 C37 C38 0.7(3) . . . . ?
C36 C37 C38 C39 0.2(4) . . . . ?
C37 C38 C39 C40 -0.3(4) . . . . ?
C38 C39 C40 C35 -0.5(3) . . . . ?
C36 C35 C40 C39 1.4(3) . . . . ?
C34 C35 C40 C39 179.80(19) . . . . ?
C33 C34 C41 C42 146.9(2) . . . . ?
C35 C34 C41 C42 -34.4(4) . . . . ?
Y C34 C41 C42 75.1(2) . . . . ?
C33 C34 C41 C57 1.1(2) . . . . ?
C35 C34 C41 C57 179.79(18) . . . . ?
Y C34 C41 C57 -70.63(12) . . . . ?
C33 C34 C41 Y 71.77(13) . . . . ?
C35 C34 C41 Y -109.59(19) . . . . ?
C57 C41 C42 C49 -0.3(2) . . . . ?
C34 C41 C42 C49 -146.0(2) . . . . ?
Y C41 C42 C49 -70.66(13) . . . . ?
C57 C41 C42 C43 -168.13(18) . . . . ?
C34 C41 C42 C43 46.2(3) . . . . ?
Y C41 C42 C43 121.56(19) . . . . ?
C57 C41 C42 Y 70.32(12) . . . . ?
C34 C41 C42 Y -75.3(2) . . . . ?
C49 C42 C43 C48 -143.9(2) . . . . ?
C41 C42 C43 C48 21.9(3) . . . . ?
Y C42 C43 C48 107.9(2) . . . . ?
C49 C42 C43 C44 33.2(3) . . . . ?
C41 C42 C43 C44 -161.00(18) . . . . ?
Y C42 C43 C44 -75.0(2) . . . . ?
C48 C43 C44 C45 -1.8(3) . . . . ?
C42 C43 C44 C45 -179.07(18) . . . . ?
C43 C44 C45 C46 0.7(3) . . . . ?
C44 C45 C46 C47 0.2(4) . . . . ?
C45 C46 C47 C48 0.0(4) . . . . ?
C46 C47 C48 C43 -1.2(4) . . . . ?
C44 C43 C48 C47 2.1(3) . . . . ?
C42 C43 C48 C47 179.3(2) . . . . ?
C41 C42 C49 C50 1.0(2) . . . . ?
C43 C42 C49 C50 169.60(17) . . . . ?
Y C42 C49 C50 -57.79(14) . . . . ?
C41 C42 C49 Y 58.83(12) . . . . ?
C43 C42 C49 Y -132.61(18) . . . . ?
C42 C49 C50 C57 -1.3(2) . . . . ?
Y C49 C50 C57 -58.58(12) . . . . ?
C42 C49 C50 C51 -176.13(17) . . . . ?
Y C49 C50 C51 126.60(18) . . . . ?
C42 C49 C50 Y 57.28(14) . . . . ?
C49 C50 C51 C56 -136.75(19) . . . . ?
C57 C50 C51 C56 49.7(3) . . . . ?
Y C50 C51 C56 -33.3(2) . . . . ?
C49 C50 C51 C52 43.6(3) . . . . ?
C57 C50 C51 C52 -130.0(2) . . . . ?
Y C50 C51 C52 146.98(15) . . . . ?
C56 C51 C52 C53 -1.4(3) . . . . ?
C50 C51 C52 C53 178.3(2) . . . . ?
C51 C52 C53 C54 -0.2(4) . . . . ?
C52 C53 C54 C55 1.5(4) . . . . ?
C53 C54 C55 C56 -1.2(3) . . . . ?
C54 C55 C56 C51 -0.5(3) . . . . ?
C52 C51 C56 C55 1.7(3) . . . . ?
C50 C51 C56 C55 -177.95(17) . . . . ?
C49 C50 C57 C58 147.1(2) . . . . ?
C51 C50 C57 C58 -38.4(3) . . . . ?
Y C50 C57 C58 77.3(2) . . . . ?
C49 C50 C57 C41 1.0(2) . . . . ?
C51 C50 C57 C41 175.50(18) . . . . ?
Y C50 C57 C41 -68.81(12) . . . . ?
C49 C50 C57 Y 69.83(13) . . . . ?
C51 C50 C57 Y -115.69(19) . . . . ?
C42 C41 C57 C58 -157.06(15) . . . . ?
C34 C41 C57 C58 -0.4(2) . . . . ?
Y C41 C57 C58 -79.11(13) . . . . ?
C42 C41 C57 C50 -0.4(2) . . . . ?
C34 C41 C57 C50 156.26(15) . . . . ?
Y C41 C57 C50 77.52(12) . . . . ?
C42 C41 C57 Y -77.95(12) . . . . ?
C34 C41 C57 Y 78.73(12) . . . . ?
C34 C33 C58 C57 1.3(2) . . . . ?
Y C33 C58 C57 57.57(11) . . . . ?
C34 C33 C58 C59 171.42(17) . . . . ?
Y C33 C58 C59 -132.33(18) . . . . ?
C34 C33 C58 Y -56.26(14) . . . . ?
C50 C57 C58 C33 -146.5(2) . . . . ?
C41 C57 C58 C33 -0.5(2) . . . . ?
Y C57 C58 C33 -69.82(13) . . . . ?
C50 C57 C58 C59 44.4(3) . . . . ?
C41 C57 C58 C59 -169.68(18) . . . . ?
Y C57 C58 C59 121.04(19) . . . . ?
C50 C57 C58 Y -76.6(2) . . . . ?
C41 C57 C58 Y 69.29(12) . . . . ?
C33 C58 C59 C60 -149.00(19) . . . . ?
C57 C58 C59 C60 18.5(3) . . . . ?
Y C58 C59 C60 104.0(2) . . . . ?
C33 C58 C59 C64 28.6(3) . . . . ?
C57 C58 C59 C64 -163.95(19) . . . . ?
Y C58 C59 C64 -78.4(2) . . . . ?
C64 C59 C60 C61 1.6(3) . . . . ?
C58 C59 C60 C61 179.20(18) . . . . ?
C59 C60 C61 C62 -1.2(3) . . . . ?
C60 C61 C62 C63 -0.1(3) . . . . ?
C61 C62 C63 C64 1.0(3) . . . . ?
C62 C63 C64 C59 -0.6(3) . . . . ?
C60 C59 C64 C63 -0.7(3) . . . . ?
C58 C59 C64 C63 -178.35(18) . . . . ?
C71 O2 C72 C73 170.2(8) . . . . ?
Li1 O2 C72 C73 26.4(10) . . . . ?
C74 O1 C73 C72 -168.9(15) . . . . ?
Li1 O1 C73 C72 56.6(13) . . . . ?
C74 O1 C73 Li1 134(2) . . . . ?
O2 C72 C73 O1 -54.0(14) . . . . ?
O2 C72 C73 Li1 -19.5(7) . . . . ?
C75 O3 C76 C77 -172.4(9) . . . . ?
Li1 O3 C76 C77 41.4(9) . . . . ?
C78 O4 C77 C76 -179.9(8) . . . . ?
Li1 O4 C77 C76 35.2(12) . . . . ?
O3 C76 C77 O4 -49.9(12) . . . . ?
C79 O5 C80 C81 77.6(14) . . . . ?
Li1 O5 C80 C81 -120.8(10) . . . . ?
C82 O6 C81 C80 -173.5(8) . . . . ?
O5 C80 C81 O6 68.4(12) . . . . ?
C71A O2A C72A C73A -177.3(10) . . . . ?
Li1A O2A C72A C73A 44.7(11) . . . . ?
C74A O1A C73A C72A -176.4(14) . . . . ?
Li1A O1A C73A C72A 32.1(14) . . . . ?
O2A C72A C73A O1A -52.0(14) . . . . ?
C75A O3A C76A C77A -166.1(12) . . . . ?
Li1A O3A C76A C77A 37.4(11) . . . . ?
C78A O4A C77A C76A 179.4(7) . . . . ?
Li1A O4A C77A C76A 45.5(9) . . . . ?
O3A C76A C77A O4A -54.4(11) . . . . ?
C79A O5A C80A C81A 70.5(11) . . . . ?
Li1A O5A C80A C81A -135.2(7) . . . . ?
C82A O6A C81A C80A -175.8(7) . . . . ?
O5A C80A C81A O6A 69.3(9) . . . . ?
